data_7106743
loop_
_publ_author_name
'Yang-Juan Li'
'Zhi-Ying Deng'
'Xue-Fei Xu'
'Hua-Bin Wu'
'Ze-Xing Cao'
'Quan-Ming Wang'

_publ_section_title
;
 Methanol triggered ligand flip isomerization in a binuclear copper(I)
 complex and the luminescence response
;
_journal_name_full Chem.Commun.
_journal_page_first 9179
_journal_paper_doi 10.1039/c1cc12857d
_journal_volume 47
_journal_year 2011
_chemical_formula_moiety 'C53 H45 B2 Cu2 F8 N4 P3, C H4 O'
_chemical_formula_sum 'C54 H49 B2 Cu2 F8 N4 O P3'
_chemical_formula_weight 1163.58
_chemical_name_systematic
;
?
;
_space_group_IT_number 2
_symmetry_cell_setting triclinic
_symmetry_space_group_name_Hall '-P 1'
_symmetry_space_group_name_H-M 'P -1'
_atom_sites_solution_hydrogens geom
_atom_sites_solution_primary direct
_atom_sites_solution_secondary difmap
_audit_creation_method SHELXL-97
_cell_angle_alpha 75.4910(10)
_cell_angle_beta 89.6260(10)
_cell_angle_gamma 66.9360(10)
_cell_formula_units_Z 2
_cell_length_a 11.4057(5)
_cell_length_b 12.5265(5)
_cell_length_c 20.1978(8)
_cell_measurement_temperature 193(2)
_cell_volume 2556.76(18)
_computing_structure_refinement 'SHELXL-97 (Sheldrick, 1997)'
_computing_structure_solution 'SHELXS-97 (Sheldrick, 1990)'
_diffrn_ambient_temperature 193(2)
_diffrn_measured_fraction_theta_full 0.999
_diffrn_measured_fraction_theta_max 0.996
_diffrn_radiation_monochromator graphite
_diffrn_radiation_source 'fine-focus sealed tube'
_diffrn_radiation_type MoK\a
_diffrn_radiation_wavelength 0.71073
_diffrn_reflns_av_R_equivalents 0.0196
_diffrn_reflns_av_sigmaI/netI 0.0220
_diffrn_reflns_limit_h_max 15
_diffrn_reflns_limit_h_min -15
_diffrn_reflns_limit_k_max 16
_diffrn_reflns_limit_k_min -16
_diffrn_reflns_limit_l_max 26
_diffrn_reflns_limit_l_min -26
_diffrn_reflns_number 35916
_diffrn_reflns_theta_full 26.00
_diffrn_reflns_theta_max 28.34
_diffrn_reflns_theta_min 1.83
_exptl_absorpt_coefficient_mu 1.000
_exptl_absorpt_correction_T_max 1.000
_exptl_absorpt_correction_T_min 0.875
_exptl_absorpt_correction_type multi-scan
_exptl_absorpt_process_details SADABS
_exptl_crystal_colour yellow
_exptl_crystal_density_diffrn 1.511
_exptl_crystal_density_method 'not measured'
_exptl_crystal_description block
_exptl_crystal_F_000 1188
_exptl_crystal_size_max 0.49
_exptl_crystal_size_mid 0.39
_exptl_crystal_size_min 0.33
_refine_diff_density_max 3.935
_refine_diff_density_min -0.769
_refine_diff_density_rms 0.100
_refine_ls_extinction_method none
_refine_ls_goodness_of_fit_ref 1.034
_refine_ls_hydrogen_treatment constr
_refine_ls_matrix_type full
_refine_ls_number_parameters 670
_refine_ls_number_reflns 12708
_refine_ls_number_restraints 0
_refine_ls_restrained_S_all 1.034
_refine_ls_R_factor_all 0.0536
_refine_ls_R_factor_gt 0.0476
_refine_ls_shift/su_max 0.001
_refine_ls_shift/su_mean 0.000
_refine_ls_structure_factor_coef Fsqd
_refine_ls_weighting_details 'calc w=1/[\s^2^(Fo^2^)+(0.0770P)^2^+3.9787P] where P=(Fo^2^+2Fc^2^)/3'
_refine_ls_weighting_scheme calc
_refine_ls_wR_factor_gt 0.1300
_refine_ls_wR_factor_ref 0.1339
_reflns_number_gt 11105
_reflns_number_total 12708
_reflns_threshold_expression >2sigma(I)
_cod_data_source_file c1cc12857d.txt
_cod_data_source_block asd
_cod_original_sg_symbol_H-M P-1
_cod_database_code 7106743

loop_
_symmetry_equiv_pos_as_xyz
'x, y, z'
'-x, -y, -z'

loop_
_atom_site_label
_atom_site_type_symbol
_atom_site_fract_x
_atom_site_fract_y
_atom_site_fract_z
_atom_site_U_iso_or_equiv
_atom_site_adp_type
_atom_site_occupancy
_atom_site_symmetry_multiplicity
_atom_site_calc_flag
_atom_site_refinement_flags
_atom_site_disorder_assembly
_atom_site_disorder_group
Cu1 Cu 0.99325(3) 0.09930(2) 0.261578(14) 0.01574(8) Uani 1 1 d . . .
Cu2 Cu 0.73235(3) 0.19111(3) 0.217204(15) 0.01880(8) Uani 1 1 d . . .
P3 P 1.00024(6) 0.07573(5) 0.15221(3) 0.01703(12) Uani 1 1 d . . .
P2 P 0.90828(6) 0.29469(5) 0.27085(3) 0.01515(12) Uani 1 1 d . . .
P1 P 0.91803(6) -0.03361(5) 0.32921(3) 0.01595(12) Uani 1 1 d . . .
N2 N 0.67696(19) 0.28994(18) 0.28319(10) 0.0174(4) Uani 1 1 d . . .
N3 N 0.7539(2) 0.23447(19) 0.11616(10) 0.0200(4) Uani 1 1 d . . .
N1 N 0.7230(2) 0.02783(18) 0.23495(10) 0.0188(4) Uani 1 1 d . . .
N4 N 1.1807(2) 0.0533(2) 0.28826(11) 0.0231(4) Uani 1 1 d . . .
C29 C 1.0062(2) 0.3324(2) 0.32443(12) 0.0174(4) Uani 1 1 d . . .
C12 C 0.8196(2) 0.0213(2) 0.39516(12) 0.0189(4) Uani 1 1 d . . .
C5 C 0.8089(2) -0.0699(2) 0.28121(12) 0.0180(4) Uani 1 1 d . . .
C21 C 0.7171(2) 0.4047(2) 0.35267(13) 0.0223(5) Uani 1 1 d . . .
H21A H 0.7721 0.4371 0.3670 0.027 Uiso 1 1 calc R . .
C52 C 1.2764(3) 0.0558(2) 0.30022(14) 0.0269(5) Uani 1 1 d . . .
C34 C 1.0034(3) 0.4485(2) 0.31238(12) 0.0210(5) Uani 1 1 d . . .
H34A H 0.9475 0.5119 0.2756 0.025 Uiso 1 1 calc R . .
C46 C 1.1428(2) 0.0718(2) 0.10933(12) 0.0189(4) Uani 1 1 d . . .
C40 C 0.9972(3) -0.0680(2) 0.15064(12) 0.0216(5) Uani 1 1 d . . .
C11 C 1.0041(3) -0.2518(2) 0.43352(13) 0.0236(5) Uani 1 1 d . . .
H11A H 0.9177 -0.2284 0.4439 0.028 Uiso 1 1 calc R . .
C23 C 0.8731(2) 0.4096(2) 0.18878(11) 0.0184(4) Uani 1 1 d . . .
C31 C 1.1681(3) 0.2640(2) 0.42067(13) 0.0235(5) Uani 1 1 d . . .
H31A H 1.2245 0.2010 0.4574 0.028 Uiso 1 1 calc R . .
C22 C 0.7535(2) 0.3359(2) 0.30605(11) 0.0166(4) Uani 1 1 d . . .
C8 C 1.2575(3) -0.3211(2) 0.40295(14) 0.0267(5) Uani 1 1 d . . .
H8A H 1.3439 -0.3450 0.3924 0.032 Uiso 1 1 calc R . .
C39 C 0.8669(2) 0.1878(2) 0.08952(12) 0.0181(4) Uani 1 1 d . . .
C7 C 1.1637(2) -0.2143(2) 0.36363(13) 0.0226(5) Uani 1 1 d . . .
H7A H 1.1859 -0.1648 0.3263 0.027 Uiso 1 1 calc R . .
C4 C 0.8084(3) -0.1839(2) 0.29159(13) 0.0227(5) Uani 1 1 d . . .
H4A H 0.8703 -0.2514 0.3240 0.027 Uiso 1 1 calc R . .
C1 C 0.6356(2) 0.0127(2) 0.19883(13) 0.0229(5) Uani 1 1 d . . .
H1A H 0.5754 0.0811 0.1662 0.028 Uiso 1 1 calc R . .
C6 C 1.0364(2) -0.1791(2) 0.37870(12) 0.0196(5) Uani 1 1 d . . .
C38 C 0.8785(3) 0.2232(2) 0.01977(12) 0.0225(5) Uani 1 1 d . . .
H38A H 0.9587 0.1902 0.0024 0.027 Uiso 1 1 calc R . .
C30 C 1.0885(2) 0.2407(2) 0.37923(12) 0.0198(4) Uani 1 1 d . . .
H30A H 1.0902 0.1619 0.3883 0.024 Uiso 1 1 calc R . .
C18 C 0.5620(2) 0.3125(2) 0.30730(13) 0.0224(5) Uani 1 1 d . . .
H18A H 0.5069 0.2820 0.2911 0.027 Uiso 1 1 calc R . .
C3 C 0.7163(3) -0.1973(2) 0.25394(14) 0.0263(5) Uani 1 1 d . . .
H3A H 0.7137 -0.2741 0.2606 0.032 Uiso 1 1 calc R . .
C33 C 1.0828(3) 0.4711(2) 0.35432(14) 0.0250(5) Uani 1 1 d . . .
H33A H 1.0807 0.5499 0.3459 0.030 Uiso 1 1 calc R . .
C32 C 1.1647(3) 0.3791(3) 0.40821(14) 0.0255(5) Uani 1 1 d . . .
H32A H 1.2185 0.3951 0.4366 0.031 Uiso 1 1 calc R . .
C48 C 1.3052(3) 0.1517(3) 0.08652(15) 0.0281(5) Uani 1 1 d . . .
H48A H 1.3399 0.2071 0.0917 0.034 Uiso 1 1 calc R . .
C20 C 0.5988(3) 0.4255(2) 0.37804(13) 0.0261(5) Uani 1 1 d . . .
H20A H 0.5722 0.4711 0.4106 0.031 Uiso 1 1 calc R . .
C37 C 0.7713(3) 0.3077(2) -0.02449(13) 0.0260(5) Uani 1 1 d . . .
H37A H 0.7776 0.3339 -0.0723 0.031 Uiso 1 1 calc R . .
C35 C 0.6510(3) 0.3144(2) 0.07244(14) 0.0254(5) Uani 1 1 d . . .
H35A H 0.5713 0.3462 0.0905 0.030 Uiso 1 1 calc R . .
C41 C 0.9018(3) -0.0800(2) 0.11483(13) 0.0254(5) Uani 1 1 d . . .
H41A H 0.8330 -0.0108 0.0877 0.031 Uiso 1 1 calc R . .
C28 C 0.9765(3) 0.4209(2) 0.15482(13) 0.0229(5) Uani 1 1 d . . .
H28A H 1.0612 0.3762 0.1769 0.027 Uiso 1 1 calc R . .
C19 C 0.5206(3) 0.3788(3) 0.35508(14) 0.0271(5) Uani 1 1 d . . .
H19A H 0.4394 0.3918 0.3717 0.033 Uiso 1 1 calc R . .
C47 C 1.1969(3) 0.1507(2) 0.11734(13) 0.0242(5) Uani 1 1 d . . .
H47A H 1.1587 0.2048 0.1445 0.029 Uiso 1 1 calc R . .
C51 C 1.2017(3) -0.0090(3) 0.07044(14) 0.0276(5) Uani 1 1 d . . .
H51A H 1.1665 -0.0637 0.0646 0.033 Uiso 1 1 calc R . .
C24 C 0.7494(3) 0.4776(2) 0.15653(14) 0.0269(5) Uani 1 1 d . . .
H24A H 0.6782 0.4715 0.1792 0.032 Uiso 1 1 calc R . .
C13 C 0.7038(3) 0.0123(3) 0.40788(14) 0.0274(5) Uani 1 1 d . . .
H13A H 0.6705 -0.0242 0.3813 0.033 Uiso 1 1 calc R . .
C2 C 0.6282(3) -0.0975(3) 0.20654(14) 0.0270(5) Uani 1 1 d . . .
H2A H 0.5644 -0.1044 0.1800 0.032 Uiso 1 1 calc R . .
C45 C 1.0988(3) -0.1711(2) 0.19010(14) 0.0271(5) Uani 1 1 d . . .
H45A H 1.1647 -0.1631 0.2143 0.032 Uiso 1 1 calc R . .
C27 C 0.9558(3) 0.4973(3) 0.08876(14) 0.0293(6) Uani 1 1 d . . .
H27A H 1.0265 0.5038 0.0656 0.035 Uiso 1 1 calc R . .
C42 C 0.9080(3) -0.1956(3) 0.11917(16) 0.0339(7) Uani 1 1 d . . .
H42A H 0.8432 -0.2046 0.0947 0.041 Uiso 1 1 calc R . .
C15 C 0.6844(3) 0.1079(3) 0.49958(14) 0.0308(6) Uani 1 1 d . . .
H15A H 0.6386 0.1369 0.5353 0.037 Uiso 1 1 calc R . .
C17 C 0.8671(3) 0.0734(3) 0.43518(14) 0.0273(5) Uani 1 1 d . . .
H17A H 0.9465 0.0798 0.4269 0.033 Uiso 1 1 calc R . .
C9 C 1.2250(3) -0.3930(2) 0.45774(14) 0.0288(6) Uani 1 1 d . . .
H9A H 1.2895 -0.4658 0.4849 0.035 Uiso 1 1 calc R . .
C36 C 0.6560(3) 0.3526(2) 0.00209(14) 0.0271(5) Uani 1 1 d . . .
H36A H 0.5811 0.4088 -0.0272 0.033 Uiso 1 1 calc R . .
C10 C 1.0985(3) -0.3589(2) 0.47300(14) 0.0276(6) Uani 1 1 d . . .
H10A H 1.0766 -0.4087 0.5103 0.033 Uiso 1 1 calc R . .
C44 C 1.1032(3) -0.2851(2) 0.19382(15) 0.0337(7) Uani 1 1 d . . .
H44A H 1.1719 -0.3549 0.2206 0.040 Uiso 1 1 calc R . .
C16 C 0.8002(3) 0.1162(3) 0.48720(15) 0.0320(6) Uani 1 1 d . . .
H16A H 0.8340 0.1514 0.5144 0.038 Uiso 1 1 calc R . .
C14 C 0.6360(3) 0.0570(3) 0.45970(15) 0.0332(6) Uani 1 1 d . . .
H14A H 0.5557 0.0522 0.4675 0.040 Uiso 1 1 calc R . .
C25 C 0.7304(3) 0.5551(3) 0.09065(15) 0.0351(7) Uani 1 1 d . . .
H25A H 0.6457 0.6023 0.0689 0.042 Uiso 1 1 calc R . .
C43 C 1.0076(4) -0.2963(3) 0.15860(16) 0.0376(7) Uani 1 1 d . . .
H43A H 1.0102 -0.3741 0.1615 0.045 Uiso 1 1 calc R . .
C26 C 0.8328(3) 0.5638(3) 0.05685(14) 0.0349(7) Uani 1 1 d . . .
H26A H 0.8188 0.6154 0.0116 0.042 Uiso 1 1 calc R . .
C49 C 1.3625(3) 0.0714(3) 0.04809(17) 0.0343(6) Uani 1 1 d . . .
H49A H 1.4371 0.0714 0.0269 0.041 Uiso 1 1 calc R . .
C50 C 1.3115(3) -0.0092(3) 0.04032(18) 0.0373(7) Uani 1 1 d . . .
H50A H 1.3520 -0.0649 0.0143 0.045 Uiso 1 1 calc R . .
C53 C 1.3975(3) 0.0624(3) 0.31749(19) 0.0395(7) Uani 1 1 d . . .
H53A H 1.3879 0.1013 0.3548 0.059 Uiso 1 1 calc R . .
H53B H 1.4203 0.1094 0.2770 0.059 Uiso 1 1 calc R . .
H53C H 1.4651 -0.0191 0.3322 0.059 Uiso 1 1 calc R . .
F1 F 0.44034(17) 0.27667(15) 0.17784(10) 0.0353(4) Uani 1 1 d . . .
F2 F 0.4044(2) 0.47325(17) 0.15678(10) 0.0404(4) Uani 1 1 d . . .
F4 F 0.2678(2) 0.41842(19) 0.10544(12) 0.0534(6) Uani 1 1 d . . .
F3 F 0.2729(2) 0.4017(2) 0.21948(13) 0.0595(6) Uani 1 1 d . . .
B1 B 0.3441(3) 0.3937(3) 0.16487(17) 0.0286(6) Uani 1 1 d . . .
F6 F 0.2824(2) 0.36602(18) 0.59453(12) 0.0484(5) Uani 1 1 d . . .
F7 F 0.45090(18) 0.35054(17) 0.53114(10) 0.0414(4) Uani 1 1 d . . .
F5 F 0.3844(2) 0.1992(2) 0.55857(13) 0.0537(6) Uani 1 1 d . . .
F8 F 0.4861(2) 0.2343(2) 0.63977(11) 0.0580(6) Uani 1 1 d . . .
B2 B 0.3992(3) 0.2883(3) 0.58093(17) 0.0295(6) Uani 1 1 d . . .
O54 O 0.6084(3) 0.2019(3) 0.76374(15) 0.0533(7) Uani 1 1 d . . .
H54 H 0.5703 0.2173 0.7249 0.080 Uiso 1 1 calc R . .
C54 C 0.5528(4) 0.3026(4) 0.7911(3) 0.0624(12) Uani 1 1 d . . .
H54A H 0.6015 0.2872 0.8348 0.094 Uiso 1 1 calc R . .
H54B H 0.4639 0.3156 0.7990 0.094 Uiso 1 1 calc R . .
H54C H 0.5545 0.3745 0.7585 0.094 Uiso 1 1 calc R . .

loop_
_atom_site_aniso_label
_atom_site_aniso_U_11
_atom_site_aniso_U_22
_atom_site_aniso_U_33
_atom_site_aniso_U_23
_atom_site_aniso_U_13
_atom_site_aniso_U_12
Cu1 0.02062(15) 0.01362(14) 0.01213(13) -0.00447(10) 0.00167(10) -0.00540(11)
Cu2 0.02290(16) 0.01797(15) 0.01540(14) -0.00552(11) 0.00234(11) -0.00750(12)
P3 0.0225(3) 0.0153(3) 0.0125(3) -0.0057(2) 0.0027(2) -0.0056(2)
P2 0.0196(3) 0.0133(3) 0.0123(3) -0.0046(2) 0.0014(2) -0.0057(2)
P1 0.0189(3) 0.0149(3) 0.0130(3) -0.0036(2) 0.0010(2) -0.0057(2)
N2 0.0203(10) 0.0160(9) 0.0136(9) -0.0028(7) 0.0006(7) -0.0054(7)
N3 0.0241(10) 0.0190(9) 0.0175(9) -0.0074(8) 0.0051(8) -0.0079(8)
N1 0.0196(10) 0.0189(9) 0.0164(9) -0.0053(7) 0.0014(7) -0.0060(8)
N4 0.0233(11) 0.0222(10) 0.0217(10) -0.0071(8) 0.0028(8) -0.0064(8)
C29 0.0209(11) 0.0181(11) 0.0146(10) -0.0077(8) 0.0025(8) -0.0072(9)
C12 0.0255(12) 0.0148(10) 0.0124(10) -0.0025(8) 0.0032(8) -0.0048(9)
C5 0.0212(11) 0.0197(11) 0.0140(10) -0.0061(8) 0.0024(8) -0.0083(9)
C21 0.0234(12) 0.0218(11) 0.0204(11) -0.0099(9) 0.0011(9) -0.0053(9)
C52 0.0258(13) 0.0247(13) 0.0271(13) -0.0076(10) 0.0060(10) -0.0065(10)
C34 0.0283(12) 0.0187(11) 0.0169(11) -0.0063(9) 0.0002(9) -0.0094(10)
C46 0.0228(11) 0.0195(11) 0.0129(10) -0.0047(8) 0.0016(8) -0.0066(9)
C40 0.0313(13) 0.0190(11) 0.0165(11) -0.0088(9) 0.0088(9) -0.0099(10)
C11 0.0286(13) 0.0198(11) 0.0205(11) -0.0042(9) 0.0007(10) -0.0083(10)
C23 0.0283(12) 0.0147(10) 0.0124(10) -0.0051(8) 0.0015(8) -0.0081(9)
C31 0.0256(12) 0.0259(12) 0.0168(11) -0.0057(9) -0.0014(9) -0.0082(10)
C22 0.0198(11) 0.0140(10) 0.0133(10) -0.0033(8) -0.0001(8) -0.0040(8)
C8 0.0227(12) 0.0253(13) 0.0275(13) -0.0103(10) -0.0047(10) -0.0029(10)
C39 0.0231(11) 0.0164(10) 0.0149(10) -0.0063(8) 0.0023(8) -0.0068(9)
C7 0.0246(12) 0.0207(11) 0.0203(11) -0.0071(9) -0.0001(9) -0.0060(10)
C4 0.0280(13) 0.0184(11) 0.0201(11) -0.0050(9) 0.0009(9) -0.0077(10)
C1 0.0234(12) 0.0241(12) 0.0213(12) -0.0074(10) 0.0001(9) -0.0087(10)
C6 0.0231(12) 0.0182(11) 0.0150(10) -0.0061(9) -0.0011(9) -0.0049(9)
C38 0.0262(12) 0.0229(12) 0.0149(11) -0.0066(9) 0.0042(9) -0.0054(10)
C30 0.0232(11) 0.0184(11) 0.0174(11) -0.0056(9) 0.0008(9) -0.0076(9)
C18 0.0208(12) 0.0249(12) 0.0209(11) -0.0059(9) 0.0020(9) -0.0086(10)
C3 0.0320(14) 0.0235(12) 0.0270(13) -0.0082(10) 0.0028(10) -0.0140(11)
C33 0.0340(14) 0.0230(12) 0.0234(12) -0.0097(10) 0.0019(10) -0.0150(11)
C32 0.0283(13) 0.0311(13) 0.0225(12) -0.0124(10) 0.0013(10) -0.0145(11)
C48 0.0291(13) 0.0269(13) 0.0312(14) -0.0088(11) 0.0017(11) -0.0137(11)
C20 0.0260(13) 0.0286(13) 0.0213(12) -0.0133(10) 0.0048(10) -0.0045(10)
C37 0.0323(14) 0.0258(13) 0.0149(11) -0.0052(9) 0.0023(10) -0.0066(11)
C35 0.0243(12) 0.0250(12) 0.0232(12) -0.0078(10) 0.0036(10) -0.0054(10)
C41 0.0349(14) 0.0269(13) 0.0215(12) -0.0129(10) 0.0115(10) -0.0158(11)
C28 0.0321(13) 0.0204(11) 0.0185(11) -0.0074(9) 0.0043(10) -0.0116(10)
C19 0.0218(12) 0.0324(14) 0.0262(13) -0.0118(11) 0.0072(10) -0.0077(10)
C47 0.0305(13) 0.0195(11) 0.0223(12) -0.0079(9) 0.0043(10) -0.0084(10)
C51 0.0273(13) 0.0340(14) 0.0303(14) -0.0198(12) 0.0075(11) -0.0147(11)
C24 0.0287(13) 0.0252(13) 0.0238(13) -0.0008(10) -0.0037(10) -0.0111(11)
C13 0.0305(14) 0.0331(14) 0.0212(12) -0.0096(11) 0.0041(10) -0.0143(11)
C2 0.0266(13) 0.0298(13) 0.0291(13) -0.0117(11) 0.0009(10) -0.0137(11)
C45 0.0379(15) 0.0202(12) 0.0204(12) -0.0075(10) 0.0062(10) -0.0079(11)
C27 0.0458(17) 0.0295(14) 0.0184(12) -0.0083(10) 0.0089(11) -0.0200(13)
C42 0.0505(18) 0.0381(16) 0.0311(14) -0.0200(13) 0.0187(13) -0.0302(15)
C15 0.0390(16) 0.0258(13) 0.0204(12) -0.0084(10) 0.0103(11) -0.0045(11)
C17 0.0319(14) 0.0315(14) 0.0239(12) -0.0129(11) 0.0080(10) -0.0152(11)
C9 0.0349(15) 0.0176(11) 0.0272(13) -0.0064(10) -0.0089(11) -0.0032(10)
C36 0.0273(13) 0.0249(12) 0.0205(12) -0.0048(10) -0.0026(10) -0.0022(10)
C10 0.0413(16) 0.0188(12) 0.0189(12) -0.0016(9) -0.0035(10) -0.0101(11)
C44 0.0540(19) 0.0182(12) 0.0247(13) -0.0074(10) 0.0137(12) -0.0093(12)
C16 0.0428(16) 0.0346(15) 0.0238(13) -0.0167(12) 0.0086(12) -0.0157(13)
C14 0.0274(14) 0.0417(16) 0.0287(14) -0.0093(12) 0.0102(11) -0.0124(12)
C25 0.0402(16) 0.0313(15) 0.0263(14) 0.0045(11) -0.0112(12) -0.0138(13)
C43 0.066(2) 0.0258(14) 0.0330(15) -0.0163(12) 0.0246(15) -0.0261(15)
C26 0.058(2) 0.0310(15) 0.0163(12) 0.0009(10) -0.0022(12) -0.0232(14)
C49 0.0253(14) 0.0440(17) 0.0417(17) -0.0208(14) 0.0135(12) -0.0170(13)
C50 0.0325(15) 0.0478(18) 0.0460(18) -0.0333(15) 0.0189(13) -0.0187(14)
C53 0.0258(14) 0.0438(18) 0.0495(19) -0.0127(15) 0.0042(13) -0.0146(13)
F1 0.0356(9) 0.0232(8) 0.0393(10) -0.0105(7) -0.0042(7) -0.0026(7)
F2 0.0525(12) 0.0298(9) 0.0395(10) -0.0055(8) -0.0058(8) -0.0192(8)
F4 0.0654(14) 0.0368(11) 0.0488(12) -0.0046(9) -0.0288(11) -0.0148(10)
F3 0.0421(12) 0.0802(17) 0.0570(14) -0.0291(13) 0.0229(10) -0.0192(12)
B1 0.0270(15) 0.0251(14) 0.0285(15) -0.0067(12) -0.0023(12) -0.0053(12)
F6 0.0470(12) 0.0330(10) 0.0556(13) -0.0086(9) 0.0206(10) -0.0085(9)
F7 0.0362(10) 0.0300(9) 0.0460(11) -0.0014(8) 0.0098(8) -0.0063(8)
F5 0.0626(14) 0.0440(12) 0.0669(15) -0.0270(11) 0.0021(11) -0.0271(11)
F8 0.0546(13) 0.0731(16) 0.0382(11) -0.0032(11) -0.0137(10) -0.0241(12)
B2 0.0311(16) 0.0239(14) 0.0315(16) -0.0073(12) 0.0005(12) -0.0091(12)
O54 0.0488(15) 0.0553(16) 0.0544(16) -0.0221(13) -0.0041(12) -0.0149(13)
C54 0.057(3) 0.051(2) 0.079(3) -0.034(2) -0.008(2) -0.0126(19)

loop_
_atom_type_symbol
_atom_type_description
_atom_type_scat_dispersion_real
_atom_type_scat_dispersion_imag
_atom_type_scat_source
C C 0.0033 0.0016 'International Tables Vol C Tables 4.2.6.8 and 6.1.1.4'
H H 0.0000 0.0000 'International Tables Vol C Tables 4.2.6.8 and 6.1.1.4'
B B 0.0013 0.0007 'International Tables Vol C Tables 4.2.6.8 and 6.1.1.4'
N N 0.0061 0.0033 'International Tables Vol C Tables 4.2.6.8 and 6.1.1.4'
O O 0.0106 0.0060 'International Tables Vol C Tables 4.2.6.8 and 6.1.1.4'
F F 0.0171 0.0103 'International Tables Vol C Tables 4.2.6.8 and 6.1.1.4'
P P 0.1023 0.0942 'International Tables Vol C Tables 4.2.6.8 and 6.1.1.4'
Cu Cu 0.3201 1.2651 'International Tables Vol C Tables 4.2.6.8 and 6.1.1.4'

loop_
_geom_angle_atom_site_label_1
_geom_angle_atom_site_label_2
_geom_angle_atom_site_label_3
_geom_angle
_geom_angle_site_symmetry_1
_geom_angle_site_symmetry_3
_geom_angle_publ_flag
N4 Cu1 P3 100.76(6) . . ?
N4 Cu1 P2 99.99(6) . . ?
P3 Cu1 P2 116.64(2) . . ?
N4 Cu1 P1 111.94(7) . . ?
P3 Cu1 P1 108.84(2) . . ?
P2 Cu1 P1 117.07(2) . . ?
N4 Cu1 Cu2 173.01(6) . . ?
P3 Cu1 Cu2 78.731(18) . . ?
P2 Cu1 Cu2 74.298(18) . . ?
P1 Cu1 Cu2 74.612(18) . . ?
N2 Cu2 N3 131.84(8) . . ?
N2 Cu2 N1 121.63(8) . . ?
N3 Cu2 N1 104.02(8) . . ?
N2 Cu2 Cu1 94.82(6) . . ?
N3 Cu2 Cu1 95.38(6) . . ?
N1 Cu2 Cu1 95.41(6) . . ?
C40 P3 C46 102.06(11) . . ?
C40 P3 C39 104.22(12) . . ?
C46 P3 C39 104.13(11) . . ?
C40 P3 Cu1 111.67(8) . . ?
C46 P3 Cu1 117.46(8) . . ?
C39 P3 Cu1 115.64(8) . . ?
C29 P2 C23 104.37(11) . . ?
C29 P2 C22 104.65(10) . . ?
C23 P2 C22 102.90(11) . . ?
C29 P2 Cu1 116.01(8) . . ?
C23 P2 Cu1 114.21(8) . . ?
C22 P2 Cu1 113.32(8) . . ?
C6 P1 C12 102.18(11) . . ?
C6 P1 C5 104.87(11) . . ?
C12 P1 C5 101.43(11) . . ?
C6 P1 Cu1 117.45(9) . . ?
C12 P1 Cu1 115.24(8) . . ?
C5 P1 Cu1 113.72(8) . . ?
C18 N2 C22 118.0(2) . . ?
C18 N2 Cu2 120.61(17) . . ?
C22 N2 Cu2 121.42(16) . . ?
C35 N3 C39 117.9(2) . . ?
C35 N3 Cu2 118.32(17) . . ?
C39 N3 Cu2 123.74(17) . . ?
C1 N1 C5 118.1(2) . . ?
C1 N1 Cu2 120.87(17) . . ?
C5 N1 Cu2 120.97(16) . . ?
C52 N4 Cu1 164.0(2) . . ?
C30 C29 C34 119.0(2) . . ?
C30 C29 P2 118.30(18) . . ?
C34 C29 P2 122.73(18) . . ?
C17 C12 C13 118.9(2) . . ?
C17 C12 P1 116.6(2) . . ?
C13 C12 P1 124.50(19) . . ?
N1 C5 C4 121.9(2) . . ?
N1 C5 P1 112.93(17) . . ?
C4 C5 P1 125.11(19) . . ?
C22 C21 C20 118.9(2) . . ?
N4 C52 C53 177.5(3) . . ?
C33 C34 C29 120.0(2) . . ?
C47 C46 C51 118.7(2) . . ?
C47 C46 P3 118.48(18) . . ?
C51 C46 P3 122.8(2) . . ?
C41 C40 C45 119.8(2) . . ?
C41 C40 P3 124.4(2) . . ?
C45 C40 P3 115.7(2) . . ?
C10 C11 C6 120.0(3) . . ?
C24 C23 C28 119.2(2) . . ?
C24 C23 P2 122.6(2) . . ?
C28 C23 P2 117.86(19) . . ?
C32 C31 C30 119.9(2) . . ?
N2 C22 C21 122.4(2) . . ?
N2 C22 P2 113.21(16) . . ?
C21 C22 P2 124.33(19) . . ?
C7 C8 C9 119.9(3) . . ?
N3 C39 C38 121.8(2) . . ?
N3 C39 P3 114.99(17) . . ?
C38 C39 P3 123.16(19) . . ?
C8 C7 C6 120.2(2) . . ?
C3 C4 C5 119.0(2) . . ?
N1 C1 C2 123.5(2) . . ?
C11 C6 C7 119.7(2) . . ?
C11 C6 P1 121.45(19) . . ?
C7 C6 P1 118.70(19) . . ?
C39 C38 C37 119.3(2) . . ?
C31 C30 C29 120.6(2) . . ?
N2 C18 C19 122.5(2) . . ?
C2 C3 C4 119.3(2) . . ?
C32 C33 C34 120.4(2) . . ?
C31 C32 C33 120.0(2) . . ?
C47 C48 C49 119.5(3) . . ?
C19 C20 C21 118.9(2) . . ?
C36 C37 C38 118.9(2) . . ?
N3 C35 C36 123.0(2) . . ?
C40 C41 C42 119.2(3) . . ?
C27 C28 C23 120.3(3) . . ?
C20 C19 C18 119.3(2) . . ?
C48 C47 C46 121.3(2) . . ?
C50 C51 C46 120.0(3) . . ?
C23 C24 C25 119.7(3) . . ?
C12 C13 C14 120.0(3) . . ?
C3 C2 C1 118.2(2) . . ?
C44 C45 C40 120.1(3) . . ?
C26 C27 C28 120.1(3) . . ?
C43 C42 C41 120.6(3) . . ?
C14 C15 C16 119.4(3) . . ?
C12 C17 C16 120.8(3) . . ?
C8 C9 C10 120.3(2) . . ?
C37 C36 C35 119.0(2) . . ?
C11 C10 C9 119.9(3) . . ?
C43 C44 C45 119.8(3) . . ?
C15 C16 C17 120.2(3) . . ?
C15 C14 C13 120.6(3) . . ?
C26 C25 C24 120.8(3) . . ?
C44 C43 C42 120.5(3) . . ?
C25 C26 C27 119.9(3) . . ?
C48 C49 C50 120.3(3) . . ?
C49 C50 C51 120.2(3) . . ?
F3 B1 F4 110.5(3) . . ?
F3 B1 F2 110.0(3) . . ?
F4 B1 F2 110.2(3) . . ?
F3 B1 F1 109.2(3) . . ?
F4 B1 F1 109.2(3) . . ?
F2 B1 F1 107.5(2) . . ?
F5 B2 F6 110.1(3) . . ?
F5 B2 F7 109.4(3) . . ?
F6 B2 F7 110.3(2) . . ?
F5 B2 F8 108.2(3) . . ?
F6 B2 F8 110.9(3) . . ?
F7 B2 F8 107.8(3) . . ?

loop_
_geom_bond_atom_site_label_1
_geom_bond_atom_site_label_2
_geom_bond_distance
_geom_bond_site_symmetry_2
_geom_bond_publ_flag
Cu1 N4 2.022(2) . ?
Cu1 P3 2.2975(6) . ?
Cu1 P2 2.3094(6) . ?
Cu1 P1 2.3105(6) . ?
Cu1 Cu2 2.7961(4) . ?
Cu2 N2 1.978(2) . ?
Cu2 N3 2.016(2) . ?
Cu2 N1 2.031(2) . ?
P3 C40 1.822(3) . ?
P3 C46 1.827(3) . ?
P3 C39 1.830(2) . ?
P2 C29 1.824(2) . ?
P2 C23 1.828(2) . ?
P2 C22 1.828(2) . ?
P1 C6 1.822(2) . ?
P1 C12 1.828(2) . ?
P1 C5 1.837(2) . ?
N2 C18 1.344(3) . ?
N2 C22 1.356(3) . ?
N3 C35 1.345(3) . ?
N3 C39 1.360(3) . ?
N1 C1 1.338(3) . ?
N1 C5 1.353(3) . ?
N4 C52 1.134(4) . ?
C29 C30 1.399(3) . ?
C29 C34 1.400(3) . ?
C12 C17 1.385(4) . ?
C12 C13 1.386(4) . ?
C5 C4 1.392(3) . ?
C21 C22 1.387(3) . ?
C21 C20 1.391(4) . ?
C52 C53 1.465(4) . ?
C34 C33 1.396(3) . ?
C46 C47 1.394(4) . ?
C46 C51 1.397(3) . ?
C40 C41 1.387(4) . ?
C40 C45 1.404(4) . ?
C11 C10 1.392(4) . ?
C11 C6 1.394(4) . ?
C23 C24 1.390(4) . ?
C23 C28 1.397(4) . ?
C31 C32 1.384(4) . ?
C31 C30 1.396(3) . ?
C8 C7 1.387(4) . ?
C8 C9 1.389(4) . ?
C39 C38 1.389(3) . ?
C7 C6 1.398(4) . ?
C4 C3 1.387(4) . ?
C1 C2 1.386(4) . ?
C38 C37 1.393(4) . ?
C18 C19 1.390(4) . ?
C3 C2 1.385(4) . ?
C33 C32 1.388(4) . ?
C48 C47 1.382(4) . ?
C48 C49 1.382(4) . ?
C20 C19 1.379(4) . ?
C37 C36 1.377(4) . ?
C35 C36 1.390(4) . ?
C41 C42 1.401(4) . ?
C28 C27 1.393(4) . ?
C51 C50 1.389(4) . ?
C24 C25 1.397(4) . ?
C13 C14 1.396(4) . ?
C45 C44 1.392(4) . ?
C27 C26 1.380(5) . ?
C42 C43 1.379(5) . ?
C15 C14 1.378(4) . ?
C15 C16 1.380(4) . ?
C17 C16 1.388(4) . ?
C9 C10 1.392(4) . ?
C44 C43 1.376(5) . ?
C25 C26 1.376(5) . ?
C49 C50 1.386(4) . ?
F1 B1 1.405(3) . ?
F2 B1 1.395(4) . ?
F4 B1 1.383(4) . ?
F3 B1 1.366(4) . ?
F6 B2 1.382(4) . ?
F7 B2 1.388(4) . ?
F5 B2 1.370(4) . ?
F8 B2 1.393(4) . ?
O54 C54 1.420(5) . ?
